data_4071208
loop_
_publ_author_name
'Ionkin, Alex S.'
'Marshall, William J.'
'Adelman, Douglas J.'
'Fones, Barbara Bobik'
'Fish, Brian M.'
'Schiffhauer, Matthew F.'

_publ_section_title
;
 Modification of Iron(II) Tridentate Bis(imino)pyridine Complexes by a
 Boryl Group for the Production of \a-Olefins at High Temperature&#x2020;
;
_journal_issue 8
_journal_name_full Organometallics
_journal_page_first 1902
_journal_paper_doi 10.1021/om800036b
_journal_volume 27
_journal_year 2008
_chemical_formula_sum 'C29 H33 B Br Cl2 Fe N3 O2'
_chemical_formula_weight 673.05
_chemical_name_systematic
;
 ?
;
_space_group_IT_number 14
_symmetry_cell_setting monoclinic
_symmetry_space_group_name_Hall '-P 2ybc'
_symmetry_space_group_name_H-M 'P 1 21/c 1'
_atom_sites_solution_hydrogens geom
_atom_sites_solution_primary direct
_atom_sites_solution_secondary difmap
_audit_creation_method SHELXL-97
_cell_angle_alpha 90.00
_cell_angle_beta 100.75(2)
_cell_angle_gamma 90.00
_cell_formula_units_Z 4
_cell_length_a 14.112(14)
_cell_length_b 15.854(17)
_cell_length_c 13.830(15)
_cell_measurement_temperature 293(2)
_cell_volume 3040(6)
_computing_cell_refinement 'Bruker XSCANS'
_computing_data_collection 'Bruker XSCANS'
_computing_data_reduction 'Bruker SHELXTL'
_computing_molecular_graphics 'Bruker SHELXTL'
_computing_publication_material 'Bruker SHELXTL'
_computing_structure_refinement 'SHELXL-97 (Sheldrick, 1997)'
_computing_structure_solution 'SHELXS-97 (Sheldrick, 1990)'
_diffrn_ambient_temperature 293(2)
_diffrn_measured_fraction_theta_full 0.973
_diffrn_measured_fraction_theta_max 0.973
_diffrn_measurement_device_type 'Bruker P4'
_diffrn_measurement_method '\w scans'
_diffrn_radiation_monochromator graphite
_diffrn_radiation_source 'fine-focus sealed tube'
_diffrn_radiation_type MoK\a
_diffrn_radiation_wavelength 0.71073
_diffrn_reflns_av_R_equivalents 0.7050
_diffrn_reflns_av_sigmaI/netI 0.7443
_diffrn_reflns_limit_h_max 17
_diffrn_reflns_limit_h_min -17
_diffrn_reflns_limit_k_max 19
_diffrn_reflns_limit_k_min -19
_diffrn_reflns_limit_l_max 17
_diffrn_reflns_limit_l_min -16
_diffrn_reflns_number 22463
_diffrn_reflns_theta_full 26.99
_diffrn_reflns_theta_max 26.99
_diffrn_reflns_theta_min 1.95
_exptl_absorpt_coefficient_mu 2.017
_exptl_absorpt_correction_type none
_exptl_crystal_colour blue
_exptl_crystal_density_diffrn 1.471
_exptl_crystal_density_method 'not measured'
_exptl_crystal_description needle
_exptl_crystal_F_000 1376
_exptl_crystal_size_max 0.120
_exptl_crystal_size_mid 0.040
_exptl_crystal_size_min 0.010
_refine_diff_density_max 0.859
_refine_diff_density_min -1.231
_refine_diff_density_rms 0.144
_refine_ls_extinction_method none
_refine_ls_goodness_of_fit_ref 0.684
_refine_ls_hydrogen_treatment riding
_refine_ls_matrix_type full
_refine_ls_number_parameters 355
_refine_ls_number_reflns 6457
_refine_ls_number_restraints 0
_refine_ls_restrained_S_all 0.684
_refine_ls_R_factor_all 0.3660
_refine_ls_R_factor_gt 0.0922
_refine_ls_shift/su_max 0.000
_refine_ls_shift/su_mean 0.000
_refine_ls_structure_factor_coef Fsqd
_refine_ls_weighting_details 'calc w=1/[\s^2^(Fo^2^)+(0.1000P)^2^+0.0000P] where P=(Fo^2^+2Fc^2^)/3'
_refine_ls_weighting_scheme calc
_refine_ls_wR_factor_gt 0.2062
_refine_ls_wR_factor_ref 0.3498
_reflns_number_gt 1210
_reflns_number_total 6457
_reflns_threshold_expression >2sigma(I)
_cod_data_source_file om800036b-file001.cif
_cod_data_source_block 05232
_cod_depositor_comments
;
The following automatic conversions were performed:

'_symmetry_cell_setting' value 'Monoclinic' changed to 'monoclinic'
according to /home/saulius/struct/CIF-dictionaries/cif_core.dic
dictionary named 'cif_core.dic' version 2.4.1 from 2010-06-29.

Automatic conversion script
Id: cif_fix_values 1715 2011-07-08 13:25:40Z adriana 
;
_cod_original_sg_symbol_H-M P2(1)
_cod_database_code 4071208

loop_
_symmetry_equiv_pos_as_xyz
'x, y, z'
'-x, y+1/2, -z+1/2'
'-x, -y, -z'
'x, -y-1/2, z-1/2'

loop_
_atom_site_label
_atom_site_type_symbol
_atom_site_fract_x
_atom_site_fract_y
_atom_site_fract_z
_atom_site_U_iso_or_equiv
_atom_site_adp_type
_atom_site_occupancy
_atom_site_symmetry_multiplicity
_atom_site_calc_flag
_atom_site_refinement_flags
Br1 Br 0.11855(14) 0.61087(10) -0.09922(18) 0.0561(7) Uani 1 1 d .
Fe1 Fe 0.45543(17) 0.29032(13) 0.1691(2) 0.0404(8) Uani 1 1 d .
Cl1 Cl 0.3830(3) 0.3376(2) 0.2957(4) 0.0520(14) Uani 1 1 d .
Cl2 Cl 0.5460(3) 0.3949(3) 0.1237(4) 0.0564(15) Uani 1 1 d .
O1 O 0.9403(8) 0.3946(7) 0.5551(9) 0.048(3) Uani 1 1 d .
O2 O 0.8504(8) 0.3506(7) 0.6654(11) 0.047(3) Uani 1 1 d .
N1 N 0.3274(7) 0.2885(7) 0.0483(10) 0.027(3) Uani 1 1 d .
N2 N 0.4292(9) 0.1640(7) 0.1259(11) 0.037(4) Uani 1 1 d .
N3 N 0.5719(9) 0.2141(7) 0.2609(12) 0.044(4) Uani 1 1 d .
C1 C 0.2969(11) 0.2164(8) 0.0125(14) 0.041(5) Uani 1 1 d .
C2 C 0.3577(12) 0.1412(9) 0.0587(15) 0.042(5) Uani 1 1 d .
C3 C 0.3385(12) 0.0591(10) 0.0318(15) 0.046(5) Uani 1 1 d .
H3A H 0.2866 0.0454 -0.0177 0.055 Uiso 1 1 calc R
C4 C 0.3971(12) -0.0019(9) 0.0789(16) 0.050(6) Uani 1 1 d .
H4A H 0.3859 -0.0580 0.0609 0.060 Uiso 1 1 calc R
C5 C 0.4722(12) 0.0184(8) 0.1523(16) 0.048(6) Uani 1 1 d .
H5A H 0.5114 -0.0236 0.1855 0.058 Uiso 1 1 calc R
C6 C 0.4895(12) 0.1040(10) 0.1774(16) 0.056(6) Uani 1 1 d .
C7 C 0.5685(12) 0.1363(9) 0.2506(13) 0.034(4) Uani 1 1 d .
C8 C 0.2079(11) 0.2003(9) -0.0663(14) 0.049(6) Uani 1 1 d .
H8A H 0.1807 0.2532 -0.0915 0.073 Uiso 1 1 calc R
H8B H 0.1611 0.1694 -0.0383 0.073 Uiso 1 1 calc R
H8C H 0.2258 0.1681 -0.1190 0.073 Uiso 1 1 calc R
C9 C 0.6361(13) 0.0722(11) 0.3065(14) 0.052(6) Uani 1 1 d .
H9A H 0.6853 0.1006 0.3523 0.078 Uiso 1 1 calc R
H9B H 0.6655 0.0400 0.2612 0.078 Uiso 1 1 calc R
H9C H 0.6007 0.0351 0.3416 0.078 Uiso 1 1 calc R
C10 C 0.2749(12) 0.3656(8) 0.0125(15) 0.045(6) Uani 1 1 d .
C11 C 0.3096(10) 0.4093(9) -0.0637(15) 0.039(5) Uani 1 1 d .
C12 C 0.2574(11) 0.4864(8) -0.0974(16) 0.048(6) Uani 1 1 d .
H12A H 0.2765 0.5195 -0.1458 0.057 Uiso 1 1 calc R
C13 C 0.1818(12) 0.5087(9) -0.0576(13) 0.038(5) Uani 1 1 d .
C14 C 0.1468(11) 0.4599(9) 0.0116(12) 0.029(4) Uiso 1 1 d .
H14A H 0.0923 0.4773 0.0349 0.035 Uiso 1 1 calc R
C15 C 0.1930(11) 0.3848(11) 0.0462(15) 0.049(6) Uani 1 1 d .
C16 C 0.3893(12) 0.3825(10) -0.1112(16) 0.057(6) Uani 1 1 d .
H16A H 0.3799 0.3248 -0.1318 0.086 Uiso 1 1 calc R
H16B H 0.4491 0.3877 -0.0654 0.086 Uiso 1 1 calc R
H16C H 0.3910 0.4176 -0.1674 0.086 Uiso 1 1 calc R
C17 C 0.1570(13) 0.3341(10) 0.1239(12) 0.043(5) Uani 1 1 d .
H17A H 0.2103 0.3193 0.1749 0.064 Uiso 1 1 calc R
H17B H 0.1264 0.2837 0.0949 0.064 Uiso 1 1 calc R
H17C H 0.1114 0.3670 0.1513 0.064 Uiso 1 1 calc R
C18 C 0.6437(12) 0.2526(10) 0.3396(16) 0.036(5) Uani 1 1 d .
C19 C 0.7189(11) 0.2928(10) 0.3138(17) 0.059(7) Uani 1 1 d .
H19A H 0.7240 0.2960 0.2478 0.071 Uiso 1 1 calc R
C20 C 0.7867(12) 0.3283(10) 0.3822(14) 0.038(5) Uani 1 1 d .
H20A H 0.8379 0.3568 0.3635 0.045 Uiso 1 1 calc R
C21 C 0.7809(12) 0.3226(10) 0.4826(17) 0.048(6) Uani 1 1 d .
C22 C 0.7000(12) 0.2794(10) 0.5062(14) 0.043(5) Uani 1 1 d .
H22A H 0.6936 0.2744 0.5716 0.051 Uiso 1 1 calc R
C23 C 0.6291(12) 0.2439(10) 0.4315(17) 0.046(6) Uani 1 1 d .
H23A H 0.5754 0.2160 0.4457 0.055 Uiso 1 1 calc R
C24 C 0.9863(14) 0.4297(11) 0.6469(15) 0.052(6) Uani 1 1 d .
C25 C 0.9435(12) 0.3770(10) 0.7200(15) 0.047(5) Uani 1 1 d .
C26 C 0.9533(13) 0.5222(10) 0.6494(16) 0.066(7) Uani 1 1 d .
H26A H 0.9834 0.5477 0.7104 0.099 Uiso 1 1 calc R
H26B H 0.8845 0.5241 0.6438 0.099 Uiso 1 1 calc R
H26C H 0.9714 0.5525 0.5956 0.099 Uiso 1 1 calc R
C27 C 1.0927(12) 0.4255(12) 0.6565(15) 0.058(6) Uani 1 1 d .
H27A H 1.1129 0.3676 0.6593 0.088 Uiso 1 1 calc R
H27B H 1.1227 0.4538 0.7158 0.088 Uiso 1 1 calc R
H27C H 1.1114 0.4525 0.6009 0.088 Uiso 1 1 calc R
C28 C 0.9224(13) 0.4220(11) 0.8096(14) 0.053(6) Uani 1 1 d .
H28A H 0.8681 0.4588 0.7907 0.080 Uiso 1 1 calc R
H28B H 0.9777 0.4545 0.8390 0.080 Uiso 1 1 calc R
H28C H 0.9080 0.3813 0.8563 0.080 Uiso 1 1 calc R
C29 C 1.0002(14) 0.2947(11) 0.7477(16) 0.066(6) Uani 1 1 d .
H29A H 0.9696 0.2626 0.7922 0.099 Uiso 1 1 calc R
H29B H 1.0651 0.3080 0.7788 0.099 Uiso 1 1 calc R
H29C H 1.0011 0.2622 0.6893 0.099 Uiso 1 1 calc R
B1 B 0.8550(16) 0.3572(12) 0.570(2) 0.059(9) Uani 1 1 d .

loop_
_atom_site_aniso_label
_atom_site_aniso_U_11
_atom_site_aniso_U_22
_atom_site_aniso_U_33
_atom_site_aniso_U_23
_atom_site_aniso_U_13
_atom_site_aniso_U_12
Br1 0.0535(12) 0.0208(8) 0.0891(18) 0.0040(11) 0.0006(12) 0.0078(9)
Fe1 0.0420(15) 0.0142(11) 0.064(2) -0.0021(13) 0.0063(14) -0.0024(11)
Cl1 0.064(3) 0.023(2) 0.073(4) -0.004(2) 0.020(3) -0.004(2)
Cl2 0.052(3) 0.031(2) 0.086(4) 0.007(3) 0.011(3) -0.015(2)
O1 0.053(8) 0.037(6) 0.048(9) -0.006(7) -0.005(7) -0.009(6)
O2 0.052(8) 0.034(7) 0.056(10) -0.003(7) 0.009(8) -0.010(6)
N1 0.014(6) 0.015(6) 0.044(10) 0.007(6) -0.017(6) -0.001(5)
N2 0.036(8) 0.015(6) 0.054(11) 0.005(7) -0.004(8) 0.009(6)
N3 0.038(8) 0.015(7) 0.079(13) 0.000(8) 0.013(9) -0.002(6)
C1 0.039(10) 0.006(7) 0.076(15) -0.016(8) 0.006(10) -0.010(7)
C2 0.029(10) 0.023(8) 0.065(15) -0.009(9) -0.012(10) -0.002(7)
C3 0.035(10) 0.035(10) 0.062(15) -0.001(10) -0.011(10) -0.008(8)
C4 0.054(12) 0.007(7) 0.083(17) 0.009(9) -0.006(12) -0.004(8)
C5 0.041(11) 0.006(7) 0.096(18) 0.012(9) 0.009(12) 0.001(7)
C6 0.040(10) 0.025(9) 0.097(18) 0.002(11) -0.005(12) 0.002(8)
C7 0.039(10) 0.023(8) 0.042(13) 0.002(8) 0.013(10) 0.003(7)
C8 0.036(10) 0.020(8) 0.080(16) 0.000(10) -0.016(11) 0.003(8)
C9 0.064(12) 0.043(10) 0.038(13) -0.009(10) -0.020(11) -0.013(10)
C10 0.040(11) 0.007(7) 0.080(16) 0.010(9) -0.011(11) -0.003(7)
C11 0.016(8) 0.026(9) 0.070(15) 0.014(9) -0.002(9) -0.003(7)
C12 0.031(10) 0.006(7) 0.102(18) 0.018(9) 0.001(11) -0.002(7)
C13 0.044(10) 0.022(8) 0.044(13) 0.005(8) 0.000(10) 0.019(8)
C15 0.024(9) 0.050(11) 0.076(16) -0.017(12) 0.020(10) 0.020(9)
C16 0.045(11) 0.032(9) 0.096(18) 0.018(11) 0.017(12) 0.004(9)
C17 0.072(13) 0.044(10) 0.012(11) 0.009(8) 0.003(10) -0.007(10)
C18 0.031(11) 0.024(8) 0.046(15) 0.005(9) -0.011(11) 0.010(8)
C19 0.026(10) 0.039(10) 0.097(19) -0.024(12) -0.028(12) -0.012(9)
C20 0.029(9) 0.036(9) 0.048(14) 0.011(10) 0.007(10) 0.003(8)
C21 0.034(10) 0.027(9) 0.073(17) -0.010(10) -0.011(11) 0.001(8)
C22 0.044(11) 0.041(10) 0.040(13) 0.018(9) 0.001(10) 0.000(9)
C23 0.023(9) 0.030(9) 0.072(17) -0.002(10) -0.020(11) -0.008(8)
C24 0.068(14) 0.028(9) 0.054(15) -0.001(10) 0.001(12) 0.010(10)
C25 0.045(11) 0.022(9) 0.068(16) -0.001(10) -0.004(11) -0.012(8)
C26 0.065(13) 0.026(9) 0.10(2) -0.008(11) -0.002(13) 0.010(10)
C27 0.060(13) 0.065(13) 0.054(16) -0.030(12) 0.021(12) -0.024(11)
C28 0.058(12) 0.057(11) 0.041(14) -0.028(11) -0.003(11) -0.004(10)
C29 0.092(16) 0.044(11) 0.053(15) 0.013(11) -0.010(13) 0.013(12)
B1 0.042(14) 0.019(10) 0.10(3) -0.012(13) -0.028(16) 0.002(10)

loop_
_atom_type_symbol
_atom_type_description
_atom_type_scat_dispersion_real
_atom_type_scat_dispersion_imag
_atom_type_scat_source
C C 0.0033 0.0016 'International Tables Vol C Tables 4.2.6.8 and 6.1.1.4'
H H 0.0000 0.0000 'International Tables Vol C Tables 4.2.6.8 and 6.1.1.4'
B B 0.0013 0.0007 'International Tables Vol C Tables 4.2.6.8 and 6.1.1.4'
Br Br -0.2901 2.4595 'International Tables Vol C Tables 4.2.6.8 and 6.1.1.4'
Cl Cl 0.1484 0.1585 'International Tables Vol C Tables 4.2.6.8 and 6.1.1.4'
Fe Fe 0.3463 0.8444 'International Tables Vol C Tables 4.2.6.8 and 6.1.1.4'
N N 0.0061 0.0033 'International Tables Vol C Tables 4.2.6.8 and 6.1.1.4'
O O 0.0106 0.0060 'International Tables Vol C Tables 4.2.6.8 and 6.1.1.4'

loop_
_geom_angle_atom_site_label_1
_geom_angle_atom_site_label_2
_geom_angle_atom_site_label_3
_geom_angle
N2 Fe1 N1 72.4(5)
N2 Fe1 N3 73.7(5)
N1 Fe1 N3 146.1(4)
N2 Fe1 Cl2 134.5(4)
N1 Fe1 Cl2 102.9(4)
N3 Fe1 Cl2 99.3(4)
N2 Fe1 Cl1 116.4(4)
N1 Fe1 Cl1 99.3(4)
N3 Fe1 Cl1 97.3(4)
Cl2 Fe1 Cl1 109.1(2)
B1 O1 C24 107.5(18)
B1 O2 C25 106.7(16)
C1 N1 C10 119.9(12)
C1 N1 Fe1 117.9(10)
C10 N1 Fe1 122.2(9)
C2 N2 C6 120.2(13)
C2 N2 Fe1 123.0(10)
C6 N2 Fe1 116.7(11)
C7 N3 C18 120.2(14)
C7 N3 Fe1 117.6(12)
C18 N3 Fe1 121.8(9)
N1 C1 C8 126.6(14)
N1 C1 C2 114.0(14)
C8 C1 C2 119.4(12)
N2 C2 C3 123.5(15)
N2 C2 C1 112.6(13)
C3 C2 C1 123.9(15)
C4 C3 C2 118.4(16)
C3 C4 C5 120.6(14)
C4 C5 C6 119.1(15)
N2 C6 C5 118.2(16)
N2 C6 C7 115.9(13)
C5 C6 C7 125.9(16)
N3 C7 C6 116.0(15)
N3 C7 C9 127.2(16)
C6 C7 C9 116.8(13)
C15 C10 C11 125.3(15)
C15 C10 N1 118.6(17)
C11 C10 N1 115.7(15)
C10 C11 C12 115.0(16)
C10 C11 C16 126.1(14)
C12 C11 C16 118.9(17)
C13 C12 C11 119.0(17)
C12 C13 C14 123.3(14)
C12 C13 Br1 118.1(13)
C14 C13 Br1 118.7(12)
C13 C14 C15 120.5(15)
C10 C15 C14 116.4(18)
C10 C15 C17 123.2(16)
C14 C15 C17 120.1(15)
C23 C18 C19 125.0(19)
C23 C18 N3 117.0(16)
C19 C18 N3 118.0(19)
C20 C19 C18 120(2)
C19 C20 C21 120.4(18)
C20 C21 C22 117.0(17)
C20 C21 B1 126(2)
C22 C21 B1 117(2)
C23 C22 C21 120.9(19)
C18 C23 C22 116.2(17)
O1 C24 C27 110.3(17)
O1 C24 C25 101.9(14)
C27 C24 C25 115.9(16)
O1 C24 C26 107.6(15)
C27 C24 C26 110.2(16)
C25 C24 C26 110.4(17)
O2 C25 C28 105.5(14)
O2 C25 C24 104.2(15)
C28 C25 C24 116.8(14)
O2 C25 C29 105.3(13)
C28 C25 C29 111.7(17)
C24 C25 C29 112.2(16)
O2 B1 O1 112.1(18)
O2 B1 C21 126(2)
O1 B1 C21 121(3)

loop_
_geom_bond_atom_site_label_1
_geom_bond_atom_site_label_2
_geom_bond_distance
Br1 C13 1.887(14)
Fe1 N2 2.103(12)
Fe1 N1 2.220(11)
Fe1 N3 2.234(13)
Fe1 Cl2 2.254(5)
Fe1 Cl1 2.310(6)
O1 B1 1.39(3)
O1 C24 1.43(2)
O2 B1 1.34(3)
O2 C25 1.449(19)
N1 C1 1.289(16)
N1 C10 1.467(17)
N2 C2 1.288(19)
N2 C6 1.383(19)
N3 C7 1.242(17)
N3 C18 1.47(2)
C1 C8 1.52(2)
C1 C2 1.54(2)
C2 C3 1.37(2)
C3 C4 1.36(2)
C4 C5 1.36(2)
C5 C6 1.41(2)
C6 C7 1.45(2)
C7 C9 1.51(2)
C10 C15 1.36(2)
C10 C11 1.42(2)
C11 C12 1.457(19)
C11 C16 1.47(2)
C12 C13 1.34(2)
C13 C14 1.39(2)
C14 C15 1.40(2)
C15 C17 1.50(2)
C18 C23 1.33(3)
C18 C19 1.34(2)
C19 C20 1.34(2)
C20 C21 1.41(3)
C21 C22 1.42(2)
C21 B1 1.54(3)
C22 C23 1.41(2)
C24 C27 1.48(2)
C24 C25 1.52(3)
C24 C26 1.54(2)
C25 C28 1.51(2)
C25 C29 1.54(2)

loop_
_geom_torsion_atom_site_label_1
_geom_torsion_atom_site_label_2
_geom_torsion_atom_site_label_3
_geom_torsion_atom_site_label_4
_geom_torsion
N2 Fe1 N1 C1 2.0(13)
N3 Fe1 N1 C1 5.4(19)
Cl2 Fe1 N1 C1 134.9(13)
Cl1 Fe1 N1 C1 -112.9(13)
N2 Fe1 N1 C10 178.8(14)
N3 Fe1 N1 C10 -177.8(12)
Cl2 Fe1 N1 C10 -48.2(13)
Cl1 Fe1 N1 C10 63.9(13)
N1 Fe1 N2 C2 -2.1(14)
N3 Fe1 N2 C2 179.9(16)
Cl2 Fe1 N2 C2 -93.1(15)
Cl1 Fe1 N2 C2 89.8(15)
N1 Fe1 N2 C6 -178.2(14)
N3 Fe1 N2 C6 3.8(13)
Cl2 Fe1 N2 C6 90.7(14)
Cl1 Fe1 N2 C6 -86.4(13)
N2 Fe1 N3 C7 -2.9(14)
N1 Fe1 N3 C7 -6(2)
Cl2 Fe1 N3 C7 -136.7(14)
Cl1 Fe1 N3 C7 112.5(14)
N2 Fe1 N3 C18 -175.6(15)
N1 Fe1 N3 C18 -178.9(12)
Cl2 Fe1 N3 C18 50.7(14)
Cl1 Fe1 N3 C18 -60.1(13)
C10 N1 C1 C8 0(3)
Fe1 N1 C1 C8 176.6(14)
C10 N1 C1 C2 -178.7(16)
Fe1 N1 C1 C2 -2(2)
C6 N2 C2 C3 -2(3)
Fe1 N2 C2 C3 -178.3(16)
C6 N2 C2 C1 177.8(16)
Fe1 N2 C2 C1 2(2)
N1 C1 C2 N2 0(2)
C8 C1 C2 N2 -178.4(17)
N1 C1 C2 C3 -179.8(19)
C8 C1 C2 C3 2(3)
N2 C2 C3 C4 1(3)
C1 C2 C3 C4 -179.3(18)
C2 C3 C4 C5 1(3)
C3 C4 C5 C6 -1(3)
C2 N2 C6 C5 2(3)
Fe1 N2 C6 C5 178.1(15)
C2 N2 C6 C7 179.3(17)
Fe1 N2 C6 C7 -4(2)
C4 C5 C6 N2 0(3)
C4 C5 C6 C7 -177.2(19)
C18 N3 C7 C6 174.3(16)
Fe1 N3 C7 C6 2(2)
C18 N3 C7 C9 -5(3)
Fe1 N3 C7 C9 -177.6(14)
N2 C6 C7 N3 2(3)
C5 C6 C7 N3 179(2)
N2 C6 C7 C9 -179.0(16)
C5 C6 C7 C9 -2(3)
C1 N1 C10 C15 78(2)
Fe1 N1 C10 C15 -98.4(16)
C1 N1 C10 C11 -95.0(19)
Fe1 N1 C10 C11 88.2(17)
C15 C10 C11 C12 8(3)
N1 C10 C11 C12 -179.2(13)
C15 C10 C11 C16 -170.3(18)
N1 C10 C11 C16 3(2)
C10 C11 C12 C13 -2(2)
C16 C11 C12 C13 176.7(17)
C11 C12 C13 C14 -3(3)
C11 C12 C13 Br1 177.7(12)
C12 C13 C14 C15 3(3)
Br1 C13 C14 C15 -178.4(13)
C11 C10 C15 C14 -9(3)
N1 C10 C15 C14 178.6(14)
C11 C10 C15 C17 177.1(16)
N1 C10 C15 C17 4(3)
C13 C14 C15 C10 3(3)
C13 C14 C15 C17 177.7(15)
C7 N3 C18 C23 -72(2)
Fe1 N3 C18 C23 99.9(16)
C7 N3 C18 C19 106.8(19)
Fe1 N3 C18 C19 -80.7(16)
C23 C18 C19 C20 0(3)
N3 C18 C19 C20 -179.4(14)
C18 C19 C20 C21 1(2)
C19 C20 C21 C22 -1(2)
C19 C20 C21 B1 177.6(16)
C20 C21 C22 C23 0(2)
B1 C21 C22 C23 -178.7(15)
C19 C18 C23 C22 -1(3)
N3 C18 C23 C22 178.5(12)
C21 C22 C23 C18 1(2)
B1 O1 C24 C27 147.4(16)
B1 O1 C24 C25 23.7(17)
B1 O1 C24 C26 -92.3(18)
B1 O2 C25 C28 144.4(15)
B1 O2 C25 C24 20.9(17)
B1 O2 C25 C29 -97.3(18)
O1 C24 C25 O2 -27.0(16)
C27 C24 C25 O2 -146.8(15)
C26 C24 C25 O2 87.0(17)
O1 C24 C25 C28 -142.9(15)
C27 C24 C25 C28 97.3(19)
C26 C24 C25 C28 -29(2)
O1 C24 C25 C29 86.3(17)
C27 C24 C25 C29 -33(2)
C26 C24 C25 C29 -159.7(16)
C25 O2 B1 O1 -6(2)
C25 O2 B1 C21 168.9(16)
C24 O1 B1 O2 -12(2)
C24 O1 B1 C21 172.4(15)
C20 C21 B1 O2 -178.7(18)
C22 C21 B1 O2 0(3)
C20 C21 B1 O1 -4(3)
C22 C21 B1 O1 174.8(15)
